data_7108321
loop_
_publ_author_name
'Stephen G. Davies'
'James A. Lee'
'Paul M. Roberts'
'Rushabh S. Shah'
'James E. Thomson'

_publ_section_title
;
 (--)-(S)-Nakinadine B: first asymmetric synthesis
;
_journal_name_full Chem.Commun.
_journal_page_first 9236
_journal_paper_doi 10.1039/c2cc34808j
_journal_volume 48
_journal_year 2012
_chemical_absolute_configuration ad
_chemical_formula_moiety 'C31 H37 B1 F4 N2 O3'
_chemical_formula_sum 'C31 H37 B F4 N2 O3'
_chemical_formula_weight 572.45
_space_group_IT_number 4
_symmetry_cell_setting monoclinic
_symmetry_space_group_name_Hall 'P 2yb'
_symmetry_space_group_name_H-M 'P 1 21 1'
_atom_sites_solution_hydrogens geom
_atom_sites_solution_primary direct
_cell_angle_alpha 90
_cell_angle_beta 117.4185(13)
_cell_angle_gamma 90
_cell_formula_units_Z 2
_cell_length_a 11.9648(3)
_cell_length_b 11.3421(4)
_cell_length_c 12.6719(4)
_cell_measurement_reflns_used 3487
_cell_measurement_temperature 150
_cell_measurement_theta_max 27
_cell_measurement_theta_min 5
_cell_volume 1526.48(8)
_computing_cell_refinement 'DENZO/SCALEPACK (Otwinowski & Minor, 1997)'
_computing_data_collection 'COLLECT (Nonius, 2001).'
_computing_data_reduction 'DENZO/SCALEPACK (Otwinowski & Minor, 1997)'
_computing_molecular_graphics 'CAMERON (Watkin et al., 1996)'
_computing_publication_material 'CRYSTALS (Betteridge et al., 2003)'
_computing_structure_refinement 'CRYSTALS (Betteridge et al., 2003)'
_computing_structure_solution 'USER DEFINED STRUCTURE SOLUTION'
_diffrn_ambient_temperature 150
_diffrn_measured_fraction_theta_full 0.991
_diffrn_measured_fraction_theta_max 0.989
_diffrn_measurement_device Area
_diffrn_measurement_device_type 'Nonius KappaCCD'
_diffrn_measurement_method \w
_diffrn_radiation_monochromator graphite
_diffrn_radiation_type 'Mo K\a'
_diffrn_radiation_wavelength 0.71073
_diffrn_reflns_av_R_equivalents 0.031
_diffrn_reflns_limit_h_max 15
_diffrn_reflns_limit_h_min -15
_diffrn_reflns_limit_k_max 14
_diffrn_reflns_limit_k_min -13
_diffrn_reflns_limit_l_max 16
_diffrn_reflns_limit_l_min -16
_diffrn_reflns_number 6401
_diffrn_reflns_theta_full 26.913
_diffrn_reflns_theta_max 27.462
_diffrn_reflns_theta_min 5.105
_diffrn_standards_number 0
_exptl_absorpt_coefficient_mu 0.096
_exptl_absorpt_correction_T_max 0.99
_exptl_absorpt_correction_T_min 0.98
_exptl_absorpt_correction_type multi-scan
_exptl_absorpt_process_details 'DENZO/SCALEPACK (Otwinowski & Minor, 1997)'
_exptl_crystal_colour colourless
_exptl_crystal_density_diffrn 1.245
_exptl_crystal_density_method 'not measured'
_exptl_crystal_description plate
_exptl_crystal_F_000 604
_exptl_crystal_size_max 0.240
_exptl_crystal_size_mid 0.220
_exptl_crystal_size_min 0.060
_refine_diff_density_max 0.35
_refine_diff_density_min -0.32
_refine_ls_extinction_method None
_refine_ls_goodness_of_fit_ref 0.9551
_refine_ls_hydrogen_treatment none
_refine_ls_matrix_type full
_refine_ls_number_parameters 370
_refine_ls_number_reflns 3634
_refine_ls_number_restraints 1
_refine_ls_R_factor_all 0.0599
_refine_ls_R_factor_gt 0.0408
_refine_ls_shift/su_max 0.0001860
_refine_ls_shift/su_mean 0.0000177
_refine_ls_structure_factor_coef Fsqd
_refine_ls_weighting_details
;
Method, part 1, Chebychev polynomial, (Watkin, 1994, Prince, 1982)
[weight] = 1.0/[A~0~*T~0~(x)+A~1~*T~1~(x) ... +A~n-1~]*T~n-1~(x)]
where A~i~ are the Chebychev coefficients listed below and x= Fcalc/Fmax
Method = Robust Weighting (Prince, 1982)
W = [weight] * [1-(deltaF/6*sigmaF)^2^]^2^
A~i~ are:
18.9 27.7 14.2 3.78
;
_refine_ls_weighting_scheme calc
_refine_ls_wR_factor_all 0.1140
_refine_ls_wR_factor_gt 0.0950
_refine_ls_wR_factor_ref 0.1140
_reflns_limit_h_max 13
_reflns_limit_h_min -15
_reflns_limit_k_max 14
_reflns_limit_k_min 0
_reflns_limit_l_max 16
_reflns_limit_l_min 0
_reflns_number_gt 2854
_reflns_number_total 3634
_reflns_threshold_expression I>2.0\s(I)
_oxford_diffrn_Wilson_B_factor 0.00
_oxford_diffrn_Wilson_scale 0.00
_oxford_refine_ls_r_factor_ref 0.0599
_oxford_refine_ls_scale 0.6656(17)
_oxford_reflns_number_all 3634
_oxford_reflns_threshold_expression_ref I>-3.0\s(I)
_cod_data_source_file c2cc34808j.txt
_cod_data_source_block 4.HBF4
_cod_original_formula_sum 'C31 H37 B1 F4 N2 O3'
_cod_database_code 7108321

loop_
_symmetry_equiv_pos_as_xyz
x,y,z
-x,y+1/2,-z

loop_
_atom_site_label
_atom_site_type_symbol
_atom_site_fract_x
_atom_site_fract_y
_atom_site_fract_z
_atom_site_U_iso_or_equiv
_atom_site_occupancy
_atom_site_adp_type
_atom_site_refinement_flags_posn
O6 O 0.8362(2) 0.5545(3) 0.82278(19) 0.0403 1.0000 Uani .
C7 C 0.8692(3) 0.5484(3) 0.7457(2) 0.0282 1.0000 Uani .
N8 N 0.9935(2) 0.5701(2) 0.7732(2) 0.0284 1.0000 Uani .
C9 C 1.0467(3) 0.5619(3) 0.6952(3) 0.0303 1.0000 Uani .
O10 O 0.9938(2) 0.5564(2) 0.58895(18) 0.0377 1.0000 Uani .
O11 O 1.17247(19) 0.5622(2) 0.75969(18) 0.0339 1.0000 Uani .
C12 C 1.2076(3) 0.5470(3) 0.8870(3) 0.0319 1.0000 Uani .
C13 C 1.0912(3) 0.5955(3) 0.8962(3) 0.0304 1.0000 Uani .
C14 C 1.0958(3) 0.7262(3) 0.9316(3) 0.0414 1.0000 Uani .
C15 C 1.0086(4) 0.7522(4) 0.9859(4) 0.0524 1.0000 Uani .
C16 C 1.0725(4) 0.8120(4) 0.8305(4) 0.0539 1.0000 Uani .
C17 C 1.3312(3) 0.6121(3) 0.9561(3) 0.0412 1.0000 Uani .
C18 C 1.2215(3) 0.4155(3) 0.9118(3) 0.0364 1.0000 Uani .
C19 C 0.7771(3) 0.5146(3) 0.6181(2) 0.0260 1.0000 Uani .
C20 C 0.6418(3) 0.5225(3) 0.6006(3) 0.0257 1.0000 Uani .
N21 N 0.6001(2) 0.6434(2) 0.6175(2) 0.0263 1.0000 Uani .
C22 C 0.5506(3) 0.7201(3) 0.5067(3) 0.0323 1.0000 Uani .
C23 C 0.6388(3) 0.7307(3) 0.4526(3) 0.0341 1.0000 Uani .
C24 C 0.7439(3) 0.8039(3) 0.5020(3) 0.0376 1.0000 Uani .
C25 C 0.8260(4) 0.8087(4) 0.4526(4) 0.0459 1.0000 Uani .
C26 C 0.8029(4) 0.7416(4) 0.3537(4) 0.0565 1.0000 Uani .
C27 C 0.6975(5) 0.6709(4) 0.3020(3) 0.0541 1.0000 Uani .
C28 C 0.6151(4) 0.6651(3) 0.3513(3) 0.0434 1.0000 Uani .
C29 C 0.4978(3) 0.6356(3) 0.6568(3) 0.0318 1.0000 Uani .
C30 C 0.5421(3) 0.5774(3) 0.7763(3) 0.0306 1.0000 Uani .
C31 C 0.5033(3) 0.4638(3) 0.7847(3) 0.0344 1.0000 Uani .
C32 C 0.5478(3) 0.4090(3) 0.8948(3) 0.0420 1.0000 Uani .
C33 C 0.6302(3) 0.4680(4) 0.9965(3) 0.0429 1.0000 Uani .
C34 C 0.6670(3) 0.5821(4) 0.9883(3) 0.0417 1.0000 Uani .
C35 C 0.6231(3) 0.6368(3) 0.8797(3) 0.0360 1.0000 Uani .
C36 C 0.8010(3) 0.3878(3) 0.5937(3) 0.0271 1.0000 Uani .
C37 C 0.8221(3) 0.2996(3) 0.6759(3) 0.0361 1.0000 Uani .
C38 C 0.8443(4) 0.1844(3) 0.6516(4) 0.0475 1.0000 Uani .
C39 C 0.8431(4) 0.1582(3) 0.5448(4) 0.0473 1.0000 Uani .
C40 C 0.8181(4) 0.2449(4) 0.4619(4) 0.0458 1.0000 Uani .
C41 C 0.7970(3) 0.3598(3) 0.4852(3) 0.0360 1.0000 Uani .
F1 F 0.26796(19) 0.34063(18) 0.24609(18) 0.0432 1.0000 Uani .
B2 B 0.3322(4) 0.4485(3) 0.2565(3) 0.0372 1.0000 Uani .
F3 F 0.2528(2) 0.5272(2) 0.17413(19) 0.0564 1.0000 Uani .
F4 F 0.3716(2) 0.49185(19) 0.37062(17) 0.0457 1.0000 Uani .
F5 F 0.4350(2) 0.4245(2) 0.2378(3) 0.0690 1.0000 Uani .
H131 H 1.0736 0.5458 0.9485 0.0380 1.0000 Uiso R
H141 H 1.1826 0.7400 0.9939 0.0513 1.0000 Uiso R
H152 H 1.0203 0.8321 1.0150 0.0822 1.0000 Uiso R
H153 H 1.0251 0.6963 1.0516 0.0815 1.0000 Uiso R
H151 H 0.9236 0.7450 0.9250 0.0813 1.0000 Uiso R
H163 H 1.0824 0.8925 0.8581 0.0828 1.0000 Uiso R
H161 H 1.1299 0.7949 0.7978 0.0821 1.0000 Uiso R
H162 H 0.9876 0.8028 0.7687 0.0826 1.0000 Uiso R
H171 H 1.3561 0.6096 1.0407 0.0642 1.0000 Uiso R
H172 H 1.3966 0.5772 0.9386 0.0634 1.0000 Uiso R
H173 H 1.3183 0.6936 0.9290 0.0632 1.0000 Uiso R
H182 H 1.2466 0.4007 0.9942 0.0571 1.0000 Uiso R
H183 H 1.2816 0.3829 0.8904 0.0564 1.0000 Uiso R
H181 H 1.1425 0.3748 0.8634 0.0564 1.0000 Uiso R
H191 H 0.7881 0.5669 0.5630 0.0330 1.0000 Uiso R
H201 H 0.6320 0.4688 0.6571 0.0334 1.0000 Uiso R
H202 H 0.5888 0.4995 0.5206 0.0320 1.0000 Uiso R
H221 H 0.5331 0.7986 0.5269 0.0404 1.0000 Uiso R
H222 H 0.4742 0.6850 0.4491 0.0407 1.0000 Uiso R
H241 H 0.7593 0.8486 0.5693 0.0473 1.0000 Uiso R
H251 H 0.8974 0.8554 0.4879 0.0590 1.0000 Uiso R
H261 H 0.8588 0.7446 0.3221 0.0691 1.0000 Uiso R
H271 H 0.6821 0.6254 0.2337 0.0675 1.0000 Uiso R
H281 H 0.5416 0.6172 0.3161 0.0536 1.0000 Uiso R
H291 H 0.4691 0.7145 0.6609 0.0397 1.0000 Uiso R
H292 H 0.4291 0.5911 0.5964 0.0398 1.0000 Uiso R
H311 H 0.4500 0.4227 0.7166 0.0446 1.0000 Uiso R
H321 H 0.5214 0.3320 0.8988 0.0497 1.0000 Uiso R
H331 H 0.6600 0.4323 1.0706 0.0521 1.0000 Uiso R
H341 H 0.7238 0.6208 1.0585 0.0512 1.0000 Uiso R
H351 H 0.6492 0.7146 0.8742 0.0442 1.0000 Uiso R
H371 H 0.8192 0.3177 0.7490 0.0432 1.0000 Uiso R
H381 H 0.8605 0.1261 0.7079 0.0601 1.0000 Uiso R
H391 H 0.8627 0.0816 0.5294 0.0596 1.0000 Uiso R
H401 H 0.8151 0.2262 0.3893 0.0576 1.0000 Uiso R
H411 H 0.7796 0.4203 0.4293 0.0467 1.0000 Uiso R
H211 H 0.6689 0.6785 0.6780 0.0464 1.0000 Uiso R

loop_
_atom_site_aniso_label
_atom_site_aniso_U_11
_atom_site_aniso_U_22
_atom_site_aniso_U_33
_atom_site_aniso_U_23
_atom_site_aniso_U_13
_atom_site_aniso_U_12
O6 0.0290(10) 0.0623(16) 0.0294(10) -0.0120(11) 0.0133(9) -0.0009(11)
C7 0.0256(13) 0.0264(15) 0.0287(14) -0.0027(12) 0.0093(11) 0.0004(12)
N8 0.0236(11) 0.0324(13) 0.0267(12) -0.0010(10) 0.0094(9) 0.0012(10)
C9 0.0310(14) 0.0301(15) 0.0304(14) 0.0018(13) 0.0146(12) -0.0040(13)
O10 0.0365(11) 0.0494(14) 0.0276(11) 0.0035(10) 0.0150(9) -0.0057(11)
O11 0.0289(10) 0.0432(13) 0.0297(10) 0.0027(10) 0.0136(8) -0.0016(10)
C12 0.0277(14) 0.0346(17) 0.0306(14) 0.0000(13) 0.0109(12) 0.0025(13)
C13 0.0230(13) 0.0347(16) 0.0273(14) -0.0063(12) 0.0064(11) 0.0007(11)
C14 0.0290(15) 0.0406(19) 0.0406(18) -0.0121(16) 0.0041(13) 0.0029(14)
C15 0.0395(18) 0.056(2) 0.049(2) -0.0246(19) 0.0098(16) 0.0076(18)
C16 0.052(2) 0.0293(18) 0.063(2) -0.0037(18) 0.0123(19) -0.0017(17)
C17 0.0259(15) 0.045(2) 0.0441(19) -0.0041(16) 0.0082(13) -0.0019(14)
C18 0.0380(17) 0.0310(17) 0.0376(17) 0.0002(14) 0.0153(14) 0.0062(14)
C19 0.0269(13) 0.0266(14) 0.0227(12) -0.0013(11) 0.0100(11) -0.0010(11)
C20 0.0276(13) 0.0218(13) 0.0267(13) -0.0013(11) 0.0117(11) 0.0018(11)
N21 0.0243(11) 0.0259(12) 0.0254(11) -0.0007(10) 0.0086(9) 0.0021(10)
C22 0.0310(14) 0.0271(15) 0.0288(14) 0.0031(12) 0.0052(12) 0.0053(12)
C23 0.0390(16) 0.0311(16) 0.0265(15) 0.0062(13) 0.0101(12) 0.0042(13)
C24 0.0443(18) 0.0289(16) 0.0385(17) 0.0060(14) 0.0181(14) 0.0030(15)
C25 0.049(2) 0.042(2) 0.051(2) 0.0119(18) 0.0260(18) 0.0023(17)
C26 0.074(3) 0.055(3) 0.057(2) 0.021(2) 0.044(2) 0.015(2)
C27 0.086(3) 0.049(2) 0.0341(18) 0.0051(17) 0.033(2) 0.007(2)
C28 0.057(2) 0.0381(19) 0.0291(16) 0.0004(14) 0.0143(15) -0.0006(17)
C29 0.0263(14) 0.0344(16) 0.0354(16) -0.0015(13) 0.0147(12) 0.0038(13)
C30 0.0260(14) 0.0338(16) 0.0326(15) -0.0028(13) 0.0140(12) 0.0011(13)
C31 0.0324(15) 0.0309(16) 0.0385(16) -0.0045(14) 0.0151(13) 0.0009(13)
C32 0.0433(19) 0.0362(18) 0.047(2) 0.0051(16) 0.0217(16) 0.0044(15)
C33 0.0376(17) 0.055(2) 0.0345(17) 0.0093(16) 0.0151(14) 0.0088(16)
C34 0.0350(16) 0.058(2) 0.0308(16) -0.0041(16) 0.0138(13) -0.0060(16)
C35 0.0382(16) 0.0355(17) 0.0348(16) -0.0088(14) 0.0173(13) -0.0084(14)
C36 0.0237(13) 0.0246(14) 0.0305(14) -0.0029(11) 0.0103(11) -0.0005(11)
C37 0.0359(17) 0.0345(17) 0.0384(17) 0.0029(14) 0.0176(14) 0.0027(14)
C38 0.046(2) 0.0309(18) 0.065(2) 0.0081(17) 0.0245(18) 0.0041(16)
C39 0.0447(19) 0.0307(18) 0.073(3) -0.0094(18) 0.0328(19) 0.0002(15)
C40 0.049(2) 0.047(2) 0.050(2) -0.0168(17) 0.0298(18) -0.0025(17)
C41 0.0389(17) 0.0348(17) 0.0389(17) -0.0031(14) 0.0218(14) -0.0010(14)
F1 0.0416(11) 0.0361(11) 0.0391(10) -0.0031(8) 0.0077(9) -0.0056(9)
B2 0.0371(19) 0.0306(19) 0.0367(18) -0.0007(15) 0.0108(15) -0.0003(15)
F3 0.0808(16) 0.0424(13) 0.0384(11) 0.0117(10) 0.0209(11) 0.0166(12)
F4 0.0493(12) 0.0366(11) 0.0347(10) -0.0021(8) 0.0053(9) -0.0037(9)
F5 0.0611(15) 0.0544(15) 0.107(2) -0.0144(15) 0.0523(16) -0.0059(13)

loop_
_atom_type_symbol
_atom_type_scat_dispersion_real
_atom_type_scat_dispersion_imag
_atom_type_scat_Cromer_Mann_a1
_atom_type_scat_Cromer_Mann_b1
_atom_type_scat_Cromer_Mann_a2
_atom_type_scat_Cromer_Mann_b2
_atom_type_scat_Cromer_Mann_a3
_atom_type_scat_Cromer_Mann_b3
_atom_type_scat_Cromer_Mann_a4
_atom_type_scat_Cromer_Mann_b4
_atom_type_scat_Cromer_Mann_c
_atom_type_scat_source
C 0.0033 0.0016 2.3100 20.8439 1.0200 10.2075 1.5886 0.5687 0.8650 51.6512 0.2156 'International Tables Vol C 4.2.6.8 and 6.1.1.4'
H 0.0000 0.0000 0.4930 10.5109 0.3229 26.1257 0.1402 3.1424 0.0408 57.7998 0.0030 'International Tables Vol C 4.2.6.8 and 6.1.1.4'
B 0.0013 0.0007 2.0545 23.2185 1.3326 1.0210 1.0979 60.3498 0.7068 0.1403 -0.1932 'International Tables Vol C 4.2.6.8 and 6.1.1.4'
F 0.0171 0.0103 3.5392 10.2825 2.6412 4.2944 1.5170 0.2615 1.0243 26.1476 0.2776 'International Tables Vol C 4.2.6.8 and 6.1.1.4'
N 0.0061 0.0033 12.2126 0.0057 3.1322 9.8933 2.0125 28.9975 1.1663 0.5826 -11.5290 'International Tables Vol C 4.2.6.8 and 6.1.1.4'
O 0.0106 0.0060 3.0485 13.2771 2.2868 5.7011 1.5463 0.3239 0.8670 32.9089 0.2508 'International Tables Vol C 4.2.6.8 and 6.1.1.4'

loop_
_geom_angle_atom_site_label_1
_geom_angle_atom_site_label_2
_geom_angle_atom_site_label_3
_geom_angle
_geom_angle_publ_flag
O6 C7 N8 119.8(3) yes
O6 C7 C19 121.5(3) yes
N8 C7 C19 118.6(2) yes
C7 N8 C9 126.4(2) yes
C7 N8 C13 122.4(2) yes
C9 N8 C13 111.0(2) yes
N8 C9 O10 128.3(3) yes
N8 C9 O11 108.4(2) yes
O10 C9 O11 123.3(3) yes
C9 O11 C12 109.9(2) yes
O11 C12 C13 103.1(2) yes
O11 C12 C17 106.5(3) yes
C13 C12 C17 117.0(3) yes
O11 C12 C18 106.8(3) yes
C13 C12 C18 110.5(3) yes
C17 C12 C18 111.9(3) yes
C12 C13 N8 98.8(2) yes
C12 C13 C14 116.7(3) yes
N8 C13 C14 113.4(3) yes
C12 C13 H131 109.4 no
N8 C13 H131 106.9 no
C14 C13 H131 110.6 no
C13 C14 C15 112.2(3) yes
C13 C14 C16 113.6(3) yes
C15 C14 C16 110.9(3) yes
C13 C14 H141 105.6 no
C15 C14 H141 107.2 no
C16 C14 H141 106.8 no
C14 C15 H152 110.3 no
C14 C15 H153 110.0 no
H152 C15 H153 110.1 no
C14 C15 H151 108.3 no
H152 C15 H151 107.6 no
H153 C15 H151 110.5 no
C14 C16 H163 110.8 no
C14 C16 H161 109.8 no
H163 C16 H161 110.5 no
C14 C16 H162 109.3 no
H163 C16 H162 107.8 no
H161 C16 H162 108.6 no
C12 C17 H171 110.1 no
C12 C17 H172 109.7 no
H171 C17 H172 111.3 no
C12 C17 H173 107.7 no
H171 C17 H173 109.6 no
H172 C17 H173 108.4 no
C12 C18 H182 110.3 no
C12 C18 H183 110.3 no
H182 C18 H183 110.1 no
C12 C18 H181 110.7 no
H182 C18 H181 109.2 no
H183 C18 H181 106.1 no
C7 C19 C20 109.7(2) yes
C7 C19 C36 109.9(2) yes
C20 C19 C36 108.1(2) yes
C7 C19 H191 109.7 no
C20 C19 H191 110.2 no
C36 C19 H191 109.3 no
C19 C20 N21 115.4(2) yes
C19 C20 H201 109.2 no
N21 C20 H201 107.5 no
C19 C20 H202 106.2 no
N21 C20 H202 107.4 no
H201 C20 H202 111.1 no
C20 N21 C22 113.7(2) yes
C20 N21 C29 111.2(2) yes
C22 N21 C29 107.8(2) yes
C20 N21 H211 106.6 no
C22 N21 H211 109.9 no
C29 N21 H211 107.4 no
N21 C22 C23 114.2(2) yes
N21 C22 H221 108.6 no
C23 C22 H221 109.1 no
N21 C22 H222 107.2 no
C23 C22 H222 108.1 no
H221 C22 H222 109.6 no
C22 C23 C24 121.4(3) yes
C22 C23 C28 119.2(3) yes
C24 C23 C28 119.3(3) yes
C23 C24 C25 120.1(3) yes
C23 C24 H241 119.4 no
C25 C24 H241 120.5 no
C24 C25 C26 120.0(4) yes
C24 C25 H251 119.4 no
C26 C25 H251 120.5 no
C25 C26 C27 120.6(4) yes
C25 C26 H261 119.3 no
C27 C26 H261 120.1 no
C26 C27 C28 119.8(4) yes
C26 C27 H271 120.0 no
C28 C27 H271 120.2 no
C23 C28 C27 120.2(4) yes
C23 C28 H281 119.2 no
C27 C28 H281 120.7 no
N21 C29 C30 113.0(2) yes
N21 C29 H291 108.9 no
C30 C29 H291 108.7 no
N21 C29 H292 106.8 no
C30 C29 H292 110.1 no
H291 C29 H292 109.4 no
C29 C30 C31 120.5(3) yes
C29 C30 C35 120.3(3) yes
C31 C30 C35 119.2(3) yes
C30 C31 C32 120.3(3) yes
C30 C31 H311 120.4 no
C32 C31 H311 119.3 no
C31 C32 C33 119.8(3) yes
C31 C32 H321 119.3 no
C33 C32 H321 120.9 no
C32 C33 C34 119.8(3) yes
C32 C33 H331 120.5 no
C34 C33 H331 119.7 no
C33 C34 C35 120.5(3) yes
C33 C34 H341 118.7 no
C35 C34 H341 120.7 no
C30 C35 C34 120.2(3) yes
C30 C35 H351 119.3 no
C34 C35 H351 120.4 no
C19 C36 C37 121.1(3) yes
C19 C36 C41 119.5(3) yes
C37 C36 C41 119.4(3) yes
C36 C37 C38 119.9(3) yes
C36 C37 H371 119.7 no
C38 C37 H371 120.4 no
C37 C38 C39 120.1(4) yes
C37 C38 H381 119.5 no
C39 C38 H381 120.3 no
C38 C39 C40 119.9(3) yes
C38 C39 H391 120.7 no
C40 C39 H391 119.4 no
C39 C40 C41 120.6(4) yes
C39 C40 H401 119.4 no
C41 C40 H401 120.0 no
C36 C41 C40 120.0(3) yes
C36 C41 H411 118.3 no
C40 C41 H411 121.7 no
F1 B2 F3 109.6(3) yes
F1 B2 F4 108.1(3) yes
F3 B2 F4 110.3(3) yes
F1 B2 F5 107.5(3) yes
F3 B2 F5 110.9(3) yes
F4 B2 F5 110.3(3) yes

loop_
_geom_bond_atom_site_label_1
_geom_bond_atom_site_label_2
_geom_bond_distance
_geom_bond_publ_flag
O6 C7 1.213(4) yes
C7 N8 1.384(4) yes
C7 C19 1.528(4) yes
N8 C9 1.404(4) yes
N8 C13 1.484(4) yes
C9 O10 1.197(4) yes
C9 O11 1.342(4) yes
O11 C12 1.478(4) yes
C12 C13 1.551(4) yes
C12 C17 1.519(4) yes
C12 C18 1.518(5) yes
C13 C14 1.542(5) yes
C13 H131 0.964 no
C14 C15 1.521(5) yes
C14 C16 1.529(6) yes
C14 H141 0.985 no
C15 H152 0.963 no
C15 H153 0.991 no
C15 H151 0.956 no
C16 H163 0.965 no
C16 H161 0.972 no
C16 H162 0.961 no
C17 H171 0.972 no
C17 H172 0.989 no
C17 H173 0.974 no
C18 H182 0.960 no
C18 H183 0.952 no
C18 H181 0.974 no
C19 C20 1.532(4) yes
C19 C36 1.525(4) yes
C19 H191 0.971 no
C20 N21 1.508(4) yes
C20 H201 0.987 no
C20 H202 0.952 no
N21 C22 1.521(4) yes
N21 C29 1.522(4) yes
N21 H211 0.917 no
C22 C23 1.504(5) yes
C22 H221 0.975 no
C22 H222 0.955 no
C23 C24 1.392(5) yes
C23 C28 1.396(5) yes
C24 C25 1.387(5) yes
C24 H241 0.935 no
C25 C26 1.381(6) yes
C25 H251 0.927 no
C26 C27 1.379(7) yes
C26 H261 0.925 no
C27 C28 1.391(6) yes
C27 H271 0.950 no
C28 H281 0.952 no
C29 C30 1.506(4) yes
C29 H291 0.968 no
C29 H292 0.969 no
C30 C31 1.390(5) yes
C30 C35 1.393(4) yes
C31 C32 1.391(5) yes
C31 H311 0.929 no
C32 C33 1.383(5) yes
C32 H321 0.938 no
C33 C34 1.385(6) yes
C33 H331 0.931 no
C34 C35 1.375(5) yes
C34 H341 0.943 no
C35 H351 0.949 no
C36 C37 1.381(4) yes
C36 C41 1.390(4) yes
C37 C38 1.396(5) yes
C37 H371 0.964 no
C38 C39 1.379(6) yes
C38 H381 0.926 no
C39 C40 1.369(6) yes
C39 H391 0.943 no
C40 C41 1.384(5) yes
C40 H401 0.928 no
C41 H411 0.939 no
F1 B2 1.419(4) yes
B2 F3 1.369(4) yes
B2 F4 1.388(4) yes
B2 F5 1.383(5) yes

loop_
_geom_hbond_atom_site_label_D
_geom_hbond_atom_site_label_H
_geom_hbond_atom_site_label_A
_geom_hbond_angle_DHA
_geom_hbond_distance_DH
_geom_hbond_distance_HA
_geom_hbond_distance_DA
_geom_hbond_publ_flag
C15 H151 O6 122 0.96 2.49 3.103(5) yes
C19 H191 C23 124 0.97 2.51 3.154(5) yes
